data_7219890
loop_
_publ_author_name
'Hazra, Susanta'
'Guedes da Silva, M. F\'atima C.'
'Karmakar, Anirban'
'Pombeiro, Armando J. L.'

_publ_section_title
;
 1D Hacksaw Chain Bipyridine-Sulfonate Schiff Base-Dicopper(II) as a Host
 for Variable Solvent Guests
;
_journal_name_full 'RSC Adv.'
_journal_paper_doi 10.1039/C5RA03126E
_journal_year 2015
_chemical_formula_moiety 'C36 H26 Cu2 N4 O8 S2, 3(C1 H3 N1 O1), H2 O'
_chemical_formula_sum 'C39 H37 Cu2 N7 O12 S2'
_chemical_formula_weight 986.95
_chemical_name_systematic
;
 ?
;
_space_group_crystal_system monoclinic
_space_group_IT_number 14
_space_group_name_Hall '-P 2ybc'
_space_group_name_H-M_alt 'P 1 21/c 1'
_symmetry_space_group_name_Hall '-P 2ybc'
_symmetry_space_group_name_H-M 'P 1 21/c 1'
_atom_sites_solution_hydrogens mixed
_audit_creation_method SHELXL-2014
_audit_update_record
;
2015-02-18 deposited with the CCDC.
2015-03-13 downloaded from the CCDC.
;
_cell_angle_alpha 90
_cell_angle_beta 101.236(8)
_cell_angle_gamma 90
_cell_formula_units_Z 4
_cell_length_a 14.636(4)
_cell_length_b 11.838(3)
_cell_length_c 24.374(5)
_cell_measurement_reflns_used 9800
_cell_measurement_temperature 296(2)
_cell_measurement_theta_max 25.00
_cell_measurement_theta_min 2.29
_cell_volume 4142.1(18)
_computing_cell_refinement 'Bruker SAINT'
_computing_data_collection 'Bruker APEX2'
_computing_data_reduction 'Bruker SAINT'
_computing_molecular_graphics 'Ortep-3 for Windows (Farrugia, 1997)'
_computing_publication_material 'WinGX publication routines (Farrugia, 1999)'
_computing_structure_refinement 'SHELXL-2014 (Sheldrick, 2014)'
_computing_structure_solution 'SIR97 (Giacovazzo et al, 1997)'
_diffrn_ambient_temperature 296(2)
_diffrn_measured_fraction_theta_full 0.999
_diffrn_measured_fraction_theta_max 0.995
_diffrn_measurement_device_type 'Bruker APEX-II PHOTON 100 detector'
_diffrn_measurement_method '\f and \w scans'
_diffrn_radiation_type MoK\a
_diffrn_radiation_wavelength 0.71073
_diffrn_reflns_av_R_equivalents 0.0604
_diffrn_reflns_av_unetI/netI 0.0316
_diffrn_reflns_Laue_measured_fraction_full 0.999
_diffrn_reflns_Laue_measured_fraction_max 0.995
_diffrn_reflns_limit_h_max 17
_diffrn_reflns_limit_h_min -17
_diffrn_reflns_limit_k_max 14
_diffrn_reflns_limit_k_min -14
_diffrn_reflns_limit_l_max 29
_diffrn_reflns_limit_l_min -29
_diffrn_reflns_number 72609
_diffrn_reflns_point_group_measured_fraction_full 0.999
_diffrn_reflns_point_group_measured_fraction_max 0.995
_diffrn_reflns_theta_full 25.242
_diffrn_reflns_theta_max 25.670
_diffrn_reflns_theta_min 2.230
_exptl_absorpt_coefficient_mu 1.200
_exptl_absorpt_correction_T_max 0.8694
_exptl_absorpt_correction_T_min 0.8132
_exptl_absorpt_correction_type multi-scan
_exptl_absorpt_process_details SADABS
_exptl_crystal_colour Green
_exptl_crystal_density_diffrn 1.583
_exptl_crystal_description Plate
_exptl_crystal_F_000 2024
_exptl_crystal_size_max 0.180
_exptl_crystal_size_mid 0.160
_exptl_crystal_size_min 0.120
_refine_diff_density_max 0.929
_refine_diff_density_min -0.306
_refine_diff_density_rms 0.104
_refine_ls_extinction_method none
_refine_ls_goodness_of_fit_ref 1.074
_refine_ls_hydrogen_treatment constr
_refine_ls_matrix_type full
_refine_ls_number_parameters 559
_refine_ls_number_reflns 7824
_refine_ls_number_restraints 0
_refine_ls_restrained_S_all 1.074
_refine_ls_R_factor_all 0.0685
_refine_ls_R_factor_gt 0.0450
_refine_ls_shift/su_max 0.001
_refine_ls_shift/su_mean 0.000
_refine_ls_structure_factor_coef Fsqd
_refine_ls_weighting_details 'w=1/[\s^2^(Fo^2^)+(0.0564P)^2^+4.5093P] where P=(Fo^2^+2Fc^2^)/3'
_refine_ls_weighting_scheme calc
_refine_ls_wR_factor_gt 0.1097
_refine_ls_wR_factor_ref 0.1209
_reflns_Friedel_coverage 0.000
_reflns_number_gt 5921
_reflns_number_total 7824
_reflns_threshold_expression 'I > 2\s(I)'
_cod_data_source_file c5ra03126e2.cif
_cod_data_source_block 2SH784
_cod_depositor_comments
;
The following automatic conversions were performed:

'_exptl_absorpt_correction_type' value 'Multi-scan' changed to
'multi-scan' according to
/usr/data/users/saulius/crontab/automatic-downloads/rss-feeds/RSC/lib/dictionaries/cif_core.dic
dictionary named 'cif_core.dic' version 2.4.2 from 2011-04-26.

Automatic conversion script
Id: cif_fix_values 3105 2015-03-04 15:46:00Z robertas 
;
_cod_database_code 7219890
_shelx_space_group_comment
;
The symmetry employed for this shelxl refinement is uniquely defined
by the following loop, which should always be used as a source of
symmetry information in preference to the above space-group names.
They are only intended as comments.
;
_shelx_estimated_absorpt_t_min 0.813
_shelx_estimated_absorpt_t_max 0.869
_shelxl_version_number 2014-1

loop_
_space_group_symop_operation_xyz
'x, y, z'
'-x, y+1/2, -z+1/2'
'-x, -y, -z'
'x, -y-1/2, z-1/2'

loop_
_atom_site_label
_atom_site_type_symbol
_atom_site_fract_x
_atom_site_fract_y
_atom_site_fract_z
_atom_site_U_iso_or_equiv
_atom_site_adp_type
_atom_site_occupancy
_atom_site_site_symmetry_order
_atom_site_calc_flag
_atom_site_refinement_flags_posn
_atom_site_refinement_flags_adp
Cu1 Cu 0.15567(3) 0.55519(3) 0.27268(2) 0.02907(13) Uani 1 1 d . .
Cu2 Cu 0.34349(3) 0.46576(3) 0.23901(2) 0.02930(13) Uani 1 1 d . .
S1 S 0.03800(7) 0.54870(7) 0.36030(4) 0.0368(2) Uani 1 1 d . .
S2 S 0.45388(6) 0.47648(7) 0.14538(4) 0.0349(2) Uani 1 1 d . .
O12 O 0.1509(3) 0.3531(4) 0.5565(2) 0.1123(15) Uani 1 1 d . .
O5 O 0.30532(16) 0.49490(18) 0.30867(9) 0.0319(5) Uani 1 1 d . .
O1 O 0.19426(16) 0.52775(18) 0.20323(9) 0.0313(5) Uani 1 1 d . .
O4 O 0.0326(2) 0.5811(2) 0.41607(11) 0.0521(7) Uani 1 1 d . .
O3 O -0.0397(2) 0.5804(2) 0.31782(13) 0.0571(8) Uani 1 1 d . .
O2 O 0.12754(18) 0.5875(2) 0.34665(10) 0.0412(6) Uani 1 1 d . .
O8 O 0.4465(2) 0.4493(2) 0.08741(11) 0.0523(7) Uani 1 1 d . .
O7 O 0.5387(2) 0.4425(2) 0.18119(13) 0.0575(8) Uani 1 1 d . .
O6 O 0.37131(19) 0.4343(2) 0.16525(11) 0.0459(7) Uani 1 1 d . .
N6 N 0.3762(3) 0.9541(5) 0.4529(2) 0.1005(17) Uani 1 1 d . .
H6A H 0.3679 1.0258 0.4553 0.121 Uiso 1 1 calc R U
H6B H 0.4261 0.9288 0.4435 0.121 Uiso 1 1 calc R U
O10 O 0.2414(3) 0.9060(4) 0.4767(3) 0.136(2) Uani 1 1 d . .
O9 O 0.3434(3) 0.1989(5) 0.4453(2) 0.1220(17) Uani 1 1 d . .
N2 N 0.1883(2) 0.7217(2) 0.26703(11) 0.0313(6) Uani 1 1 d . .
C16 C 0.2360(2) 0.9503(2) 0.25854(14) 0.0292(7) Uani 1 1 d . .
C19 C 0.2630(2) 1.0710(3) 0.25385(14) 0.0297(7) Uani 1 1 d . .
N3 N 0.30974(19) 0.3000(2) 0.24486(11) 0.0296(6) Uani 1 1 d . .
N4 N 0.41412(19) 0.6121(2) 0.24600(11) 0.0306(6) Uani 1 1 d . .
O11 O 0.2062(4) 0.5693(5) 0.5777(2) 0.1320(19) Uani 1 1 d . .
C37 C 0.2915(4) 0.2378(6) 0.4738(3) 0.0901(18) Uani 1 1 d . .
H37 H 0.2544 0.2982 0.4586 0.108 Uiso 1 1 calc R U
N5 N 0.2823(4) 0.2050(4) 0.5218(2) 0.0966(15) Uani 1 1 d . .
H5A H 0.3151 0.1494 0.5377 0.116 Uiso 1 1 calc R U
H5B H 0.2434 0.2384 0.5386 0.116 Uiso 1 1 calc R U
C1 C 0.1399(2) 0.4816(3) 0.15892(14) 0.0311(7) Uani 1 1 d . .
C6 C 0.0657(2) 0.4078(3) 0.16349(14) 0.0329(8) Uani 1 1 d . .
C7 C 0.0483(2) 0.3698(3) 0.21602(14) 0.0334(8) Uani 1 1 d . .
H7 H 0.0068 0.3100 0.2150 0.040 Uiso 1 1 calc R U
N1 N 0.08390(19) 0.4094(2) 0.26488(11) 0.0297(6) Uani 1 1 d . .
C8 C 0.0682(2) 0.3455(3) 0.31243(14) 0.0335(8) Uani 1 1 d . .
C13 C 0.0474(2) 0.3996(3) 0.35947(15) 0.0357(8) Uani 1 1 d . .
C12 C 0.0331(3) 0.3364(4) 0.40518(17) 0.0511(10) Uani 1 1 d . .
H12 H 0.0178 0.3723 0.4361 0.061 Uiso 1 1 calc R U
C11 C 0.0415(3) 0.2206(4) 0.40450(19) 0.0625(13) Uani 1 1 d . .
H11 H 0.0328 0.1785 0.4353 0.075 Uiso 1 1 calc R U
C10 C 0.0625(3) 0.1671(3) 0.35856(19) 0.0550(11) Uani 1 1 d . .
H10 H 0.0678 0.0888 0.3585 0.066 Uiso 1 1 calc R U
C9 C 0.0759(3) 0.2280(3) 0.31256(17) 0.0434(9) Uani 1 1 d . .
H9A H 0.0901 0.1908 0.2817 0.052 Uiso 1 1 calc R U
C5 C 0.0099(3) 0.3637(3) 0.11424(16) 0.0445(9) Uani 1 1 d . .
H5 H -0.0392 0.3155 0.1170 0.053 Uiso 1 1 calc R U
C4 C 0.0266(3) 0.3903(4) 0.06281(16) 0.0539(11) Uani 1 1 d . .
H4 H -0.0116 0.3621 0.0308 0.065 Uiso 1 1 calc R U
C3 C 0.1012(3) 0.4599(3) 0.05851(16) 0.0511(11) Uani 1 1 d . .
H3 H 0.1139 0.4760 0.0234 0.061 Uiso 1 1 calc R U
C2 C 0.1570(3) 0.5057(3) 0.10551(15) 0.0403(9) Uani 1 1 d . .
H2 H 0.2062 0.5528 0.1017 0.048 Uiso 1 1 calc R U
C14 C 0.2209(3) 0.7843(3) 0.31244(15) 0.0400(9) Uani 1 1 d . .
H14 H 0.2273 0.7506 0.3474 0.048 Uiso 1 1 calc R U
C15 C 0.2455(3) 0.8962(3) 0.30977(15) 0.0416(9) Uani 1 1 d . .
H15 H 0.2687 0.9357 0.3425 0.050 Uiso 1 1 calc R U
C20 C 0.2958(2) 1.1369(3) 0.30055(15) 0.0354(8) Uani 1 1 d . .
H20 H 0.3032 1.1054 0.3361 0.042 Uiso 1 1 calc R U
C21 C 0.3176(2) 0.2493(3) 0.29449(14) 0.0350(8) Uani 1 1 d . .
H21 H 0.3388 0.2917 0.3266 0.042 Uiso 1 1 calc R U
C24 C 0.3594(2) 0.5411(3) 0.35262(13) 0.0304(7) Uani 1 1 d . .
C29 C 0.4342(2) 0.6147(3) 0.34786(14) 0.0330(8) Uani 1 1 d . .
C30 C 0.4509(2) 0.6521(3) 0.29484(14) 0.0342(8) Uani 1 1 d . .
H30 H 0.4926 0.7115 0.2955 0.041 Uiso 1 1 calc R U
C31 C 0.4293(2) 0.6772(3) 0.19895(14) 0.0337(8) Uani 1 1 d . .
C36 C 0.4468(2) 0.6257(3) 0.14991(14) 0.0314(7) Uani 1 1 d . .
C35 C 0.4625(3) 0.6916(3) 0.10577(15) 0.0430(9) Uani 1 1 d . .
H35 H 0.4753 0.6572 0.0738 0.052 Uiso 1 1 calc R U
C34 C 0.4594(3) 0.8076(3) 0.10862(17) 0.0515(11) Uani 1 1 d . .
H34 H 0.4719 0.8512 0.0792 0.062 Uiso 1 1 calc R U
C33 C 0.4375(3) 0.8597(3) 0.15564(17) 0.0483(10) Uani 1 1 d . .
H33 H 0.4325 0.9380 0.1570 0.058 Uiso 1 1 calc R U
C32 C 0.4231(3) 0.7947(3) 0.20031(16) 0.0413(9) Uani 1 1 d . .
H32 H 0.4091 0.8299 0.2318 0.050 Uiso 1 1 calc R U
C28 C 0.4897(3) 0.6607(3) 0.39667(16) 0.0467(10) Uani 1 1 d . .
H28 H 0.5385 0.7091 0.3936 0.056 Uiso 1 1 calc R U
C27 C 0.4726(3) 0.6353(4) 0.44816(16) 0.0552(11) Uani 1 1 d . .
H27 H 0.5103 0.6650 0.4801 0.066 Uiso 1 1 calc R U
C26 C 0.3984(3) 0.5645(4) 0.45284(16) 0.0536(11) Uani 1 1 d . .
H26 H 0.3863 0.5480 0.4880 0.064 Uiso 1 1 calc R U
C25 C 0.3429(3) 0.5189(3) 0.40613(15) 0.0437(9) Uani 1 1 d . .
H25 H 0.2934 0.4724 0.4102 0.052 Uiso 1 1 calc R U
C22 C 0.2791(3) 0.2363(3) 0.19950(15) 0.0386(9) Uani 1 1 d . .
H22 H 0.2739 0.2694 0.1644 0.046 Uiso 1 1 calc R U
C23 C 0.2550(3) 1.1243(3) 0.20228(14) 0.0390(9) Uani 1 1 d . .
H23 H 0.2333 1.0842 0.1695 0.047 Uiso 1 1 calc R U
C17 C 0.2006(3) 0.8855(3) 0.21178(15) 0.0362(8) Uani 1 1 d . .
H17 H 0.1916 0.9177 0.1763 0.043 Uiso 1 1 calc R U
C18 C 0.1787(2) 0.7736(3) 0.21779(15) 0.0355(8) Uani 1 1 d . .
H18 H 0.1560 0.7319 0.1857 0.043 Uiso 1 1 calc R U
C39 C 0.2118(4) 0.6622(6) 0.5560(3) 0.0897(18) Uani 1 1 d . .
H39 H 0.2475 0.7168 0.5778 0.108 Uiso 1 1 calc R U
N7 N 0.1734(3) 0.6910(5) 0.5064(2) 0.0944(15) Uani 1 1 d . .
H7A H 0.1397 0.6432 0.4848 0.113 Uiso 1 1 calc R U
H7B H 0.1811 0.7581 0.4946 0.113 Uiso 1 1 calc R U
C38 C 0.3145(5) 0.8856(6) 0.4632(3) 0.0938(19) Uani 1 1 d . .
H38 H 0.3279 0.8093 0.4599 0.113 Uiso 1 1 calc R U
H12A H 0.1633 0.4258 0.5620 0.141 Uiso 1 1 d R U
H12B H 0.0953 0.3442 0.5626 0.141 Uiso 1 1 d R U

loop_
_atom_site_aniso_label
_atom_site_aniso_U_11
_atom_site_aniso_U_22
_atom_site_aniso_U_33
_atom_site_aniso_U_23
_atom_site_aniso_U_13
_atom_site_aniso_U_12
Cu1 0.0349(3) 0.0182(2) 0.0364(2) -0.00298(16) 0.01264(18) -0.00642(16)
Cu2 0.0357(3) 0.0183(2) 0.0364(2) -0.00319(16) 0.01320(18) -0.00641(16)
S1 0.0413(5) 0.0301(5) 0.0421(5) -0.0022(4) 0.0161(4) -0.0028(4)
S2 0.0420(5) 0.0274(4) 0.0385(5) -0.0004(4) 0.0155(4) -0.0021(4)
O12 0.098(3) 0.112(4) 0.143(4) -0.024(3) 0.064(3) -0.007(3)
O5 0.0372(14) 0.0252(12) 0.0338(13) -0.0010(10) 0.0081(10) -0.0047(10)
O1 0.0359(13) 0.0252(12) 0.0339(12) -0.0033(10) 0.0096(10) -0.0056(10)
O4 0.0666(19) 0.0472(16) 0.0504(16) -0.0107(13) 0.0305(14) -0.0078(14)
O3 0.0531(18) 0.0439(16) 0.071(2) 0.0042(14) 0.0048(15) 0.0091(14)
O2 0.0507(16) 0.0329(13) 0.0453(15) -0.0097(11) 0.0223(12) -0.0159(12)
O8 0.074(2) 0.0430(16) 0.0465(16) -0.0058(12) 0.0290(14) -0.0066(14)
O7 0.0536(18) 0.0399(16) 0.075(2) 0.0065(14) 0.0042(15) 0.0075(13)
O6 0.0586(17) 0.0357(14) 0.0509(15) -0.0139(12) 0.0290(13) -0.0215(12)
N6 0.086(4) 0.142(5) 0.084(3) -0.009(3) 0.044(3) -0.001(3)
O10 0.095(4) 0.120(4) 0.213(6) 0.026(4) 0.079(4) 0.010(3)
O9 0.117(4) 0.143(4) 0.124(4) 0.024(3) 0.067(3) 0.016(3)
N2 0.0357(16) 0.0207(13) 0.0381(16) -0.0007(12) 0.0090(13) -0.0023(12)
C16 0.0261(18) 0.0184(15) 0.0431(19) 0.0004(14) 0.0072(14) -0.0010(13)
C19 0.0276(18) 0.0205(15) 0.0413(19) -0.0015(14) 0.0076(14) -0.0018(14)
N3 0.0313(16) 0.0197(13) 0.0387(16) -0.0001(12) 0.0090(12) -0.0031(11)
N4 0.0368(17) 0.0224(14) 0.0346(15) 0.0000(12) 0.0120(13) -0.0050(12)
O11 0.183(6) 0.107(4) 0.094(3) 0.009(3) -0.001(3) -0.026(4)
C37 0.076(4) 0.094(5) 0.106(5) 0.034(4) 0.032(4) 0.007(3)
N5 0.108(4) 0.093(4) 0.095(4) 0.017(3) 0.035(3) 0.025(3)
C1 0.040(2) 0.0188(16) 0.0342(18) -0.0010(13) 0.0071(15) 0.0077(14)
C6 0.038(2) 0.0229(16) 0.0373(19) -0.0028(14) 0.0051(15) 0.0008(14)
C7 0.032(2) 0.0216(16) 0.047(2) -0.0025(15) 0.0076(16) -0.0032(14)
N1 0.0320(16) 0.0213(13) 0.0373(16) -0.0008(12) 0.0102(12) -0.0037(12)
C8 0.0269(19) 0.0312(18) 0.0426(19) 0.0043(15) 0.0074(15) -0.0048(14)
C13 0.034(2) 0.0314(19) 0.041(2) 0.0030(15) 0.0075(16) -0.0034(15)
C12 0.060(3) 0.050(2) 0.046(2) 0.0074(19) 0.016(2) -0.009(2)
C11 0.084(4) 0.046(3) 0.059(3) 0.019(2) 0.017(2) -0.015(2)
C10 0.061(3) 0.031(2) 0.072(3) 0.013(2) 0.011(2) -0.0052(19)
C9 0.046(2) 0.0281(19) 0.057(2) 0.0017(17) 0.0128(19) -0.0011(16)
C5 0.046(2) 0.036(2) 0.048(2) -0.0063(17) 0.0026(18) -0.0049(17)
C4 0.069(3) 0.051(3) 0.036(2) -0.0078(18) -0.005(2) -0.003(2)
C3 0.068(3) 0.052(3) 0.032(2) 0.0054(18) 0.0073(19) 0.011(2)
C2 0.046(2) 0.037(2) 0.039(2) 0.0036(16) 0.0098(17) 0.0031(17)
C14 0.058(3) 0.0261(18) 0.0357(19) 0.0019(15) 0.0094(18) -0.0098(17)
C15 0.059(3) 0.0276(18) 0.0376(19) -0.0050(15) 0.0067(18) -0.0148(17)
C20 0.043(2) 0.0221(17) 0.0383(19) 0.0028(14) 0.0024(16) -0.0005(15)
C21 0.043(2) 0.0228(17) 0.0370(19) -0.0052(14) 0.0020(16) -0.0057(15)
C24 0.037(2) 0.0212(16) 0.0322(18) 0.0009(13) 0.0054(15) 0.0036(14)
C29 0.037(2) 0.0256(17) 0.0350(18) -0.0019(14) 0.0046(15) 0.0004(15)
C30 0.039(2) 0.0209(16) 0.044(2) -0.0014(14) 0.0098(16) -0.0043(14)
C31 0.033(2) 0.0261(17) 0.043(2) 0.0017(15) 0.0088(15) -0.0051(14)
C36 0.0300(19) 0.0277(17) 0.0374(19) 0.0024(14) 0.0088(15) 0.0006(14)
C35 0.048(2) 0.042(2) 0.040(2) 0.0065(17) 0.0095(17) -0.0031(18)
C34 0.059(3) 0.046(2) 0.050(2) 0.0179(19) 0.012(2) -0.006(2)
C33 0.052(3) 0.0272(19) 0.064(3) 0.0103(18) 0.009(2) -0.0059(17)
C32 0.042(2) 0.0290(19) 0.052(2) -0.0026(16) 0.0085(18) -0.0025(16)
C28 0.048(2) 0.044(2) 0.045(2) -0.0041(18) 0.0017(18) -0.0061(19)
C27 0.065(3) 0.059(3) 0.035(2) -0.0087(19) -0.005(2) -0.002(2)
C26 0.069(3) 0.061(3) 0.030(2) 0.0041(18) 0.007(2) 0.005(2)
C25 0.052(2) 0.041(2) 0.039(2) 0.0063(17) 0.0100(18) 0.0018(18)
C22 0.055(2) 0.0255(17) 0.0352(19) 0.0012(15) 0.0095(17) -0.0095(17)
C23 0.053(2) 0.0287(18) 0.0344(19) -0.0063(15) 0.0067(17) -0.0117(16)
C17 0.047(2) 0.0229(17) 0.0358(19) 0.0051(14) 0.0022(16) -0.0028(15)
C18 0.043(2) 0.0221(16) 0.0388(19) -0.0037(14) 0.0027(16) -0.0035(15)
C39 0.083(4) 0.095(5) 0.082(4) -0.009(4) -0.005(3) -0.006(4)
N7 0.090(4) 0.099(4) 0.089(4) 0.004(3) 0.005(3) -0.008(3)
C38 0.095(5) 0.100(5) 0.092(4) 0.013(4) 0.032(4) 0.010(4)

loop_
_atom_type_symbol
_atom_type_description
_atom_type_scat_dispersion_real
_atom_type_scat_dispersion_imag
_atom_type_scat_source
C C 0.0033 0.0016 'International Tables Vol C Tables 4.2.6.8 and 6.1.1.4'
H H 0.0000 0.0000 'International Tables Vol C Tables 4.2.6.8 and 6.1.1.4'
N N 0.0061 0.0033 'International Tables Vol C Tables 4.2.6.8 and 6.1.1.4'
O O 0.0106 0.0060 'International Tables Vol C Tables 4.2.6.8 and 6.1.1.4'
S S 0.1246 0.1234 'International Tables Vol C Tables 4.2.6.8 and 6.1.1.4'
Cu Cu 0.3201 1.2651 'International Tables Vol C Tables 4.2.6.8 and 6.1.1.4'

loop_
_geom_angle_atom_site_label_1
_geom_angle_atom_site_label_2
_geom_angle_atom_site_label_3
_geom_angle
_geom_angle_site_symmetry_1
_geom_angle_site_symmetry_3
O1 Cu1 O2 174.90(10) . .
O1 Cu1 N1 90.53(10) . .
O2 Cu1 N1 93.15(10) . .
O1 Cu1 N2 89.49(10) . .
O2 Cu1 N2 88.13(10) . .
N1 Cu1 N2 161.54(11) . .
O1 Cu1 O5 82.06(9) . .
O2 Cu1 O5 93.70(10) . .
N1 Cu1 O5 102.13(10) . .
N2 Cu1 O5 96.16(10) . .
O5 Cu2 O6 175.18(10) . .
O5 Cu2 N4 90.21(10) . .
O6 Cu2 N4 92.67(10) . .
O5 Cu2 N3 89.71(10) . .
O6 Cu2 N3 88.70(10) . .
N4 Cu2 N3 162.58(11) . .
O5 Cu2 O1 81.95(9) . .
O6 Cu2 O1 93.70(10) . .
N4 Cu2 O1 101.02(10) . .
N3 Cu2 O1 96.22(10) . .
O4 S1 O3 115.74(18) . .
O4 S1 O2 110.17(16) . .
O3 S1 O2 111.57(17) . .
O4 S1 C13 107.31(17) . .
O3 S1 C13 107.81(17) . .
O2 S1 C13 103.37(16) . .
O7 S2 O8 115.40(19) . .
O7 S2 O6 111.94(18) . .
O8 S2 O6 109.81(16) . .
O7 S2 C36 107.27(16) . .
O8 S2 C36 106.91(16) . .
O6 S2 C36 104.80(15) . .
H12A O12 H12B 105.4 . .
C24 O5 Cu2 124.1(2) . .
C24 O5 Cu1 123.7(2) . .
Cu2 O5 Cu1 97.91(9) . .
C1 O1 Cu1 123.8(2) . .
C1 O1 Cu2 123.33(19) . .
Cu1 O1 Cu2 98.07(9) . .
S1 O2 Cu1 119.82(15) . .
S2 O6 Cu2 124.65(15) . .
C38 N6 H6A 120.0 . .
C38 N6 H6B 120.0 . .
H6A N6 H6B 120.0 . .
C18 N2 C14 116.6(3) . .
C18 N2 Cu1 121.4(2) . .
C14 N2 Cu1 122.0(2) . .
C15 C16 C17 116.1(3) . .
C15 C16 C19 122.0(3) . .
C17 C16 C19 121.9(3) . .
C20 C19 C23 116.2(3) . .
C20 C19 C16 122.0(3) . .
C23 C19 C16 121.8(3) . .
C21 N3 C22 116.8(3) . .
C21 N3 Cu2 121.2(2) . .
C22 N3 Cu2 122.1(2) . .
C30 N4 C31 115.9(3) . .
C30 N4 Cu2 120.5(2) . .
C31 N4 Cu2 123.6(2) . .
O9 C37 N5 127.2(6) . .
O9 C37 H37 116.4 . .
N5 C37 H37 116.4 . .
C37 N5 H5A 120.0 . .
C37 N5 H5B 120.0 . .
H5A N5 H5B 120.0 . .
O1 C1 C2 119.0(3) . .
O1 C1 C6 122.5(3) . .
C2 C1 C6 118.5(3) . .
C5 C6 C1 119.1(3) . .
C5 C6 C7 118.1(3) . .
C1 C6 C7 122.6(3) . .
N1 C7 C6 127.1(3) . .
N1 C7 H7 116.5 . .
C6 C7 H7 116.5 . .
C7 N1 C8 116.9(3) . .
C7 N1 Cu1 120.6(2) . .
C8 N1 Cu1 122.5(2) . .
C9 C8 C13 119.0(3) . .
C9 C8 N1 120.0(3) . .
C13 C8 N1 121.0(3) . .
C12 C13 C8 120.1(3) . .
C12 C13 S1 120.1(3) . .
C8 C13 S1 119.7(3) . .
C11 C12 C13 119.8(4) . .
C11 C12 H12 120.1 . .
C13 C12 H12 120.1 . .
C10 C11 C12 120.3(4) . .
C10 C11 H11 119.9 . .
C12 C11 H11 119.9 . .
C11 C10 C9 120.8(4) . .
C11 C10 H10 119.6 . .
C9 C10 H10 119.6 . .
C10 C9 C8 119.9(4) . .
C10 C9 H9A 120.0 . .
C8 C9 H9A 120.0 . .
C4 C5 C6 121.3(4) . .
C4 C5 H5 119.4 . .
C6 C5 H5 119.4 . .
C5 C4 C3 119.5(4) . .
C5 C4 H4 120.2 . .
C3 C4 H4 120.2 . .
C2 C3 C4 121.1(4) . .
C2 C3 H3 119.4 . .
C4 C3 H3 119.4 . .
C3 C2 C1 120.5(4) . .
C3 C2 H2 119.8 . .
C1 C2 H2 119.8 . .
N2 C14 C15 123.2(3) . .
N2 C14 H14 118.4 . .
C15 C14 H14 118.4 . .
C14 C15 C16 120.4(3) . .
C14 C15 H15 119.8 . .
C16 C15 H15 119.8 . .
C21 C20 C19 120.3(3) 1_565 .
C21 C20 H20 119.9 1_565 .
C19 C20 H20 119.9 . .
N3 C21 C20 123.2(3) . 1_545
N3 C21 H21 118.4 . .
C20 C21 H21 118.4 1_545 .
O5 C24 C25 119.6(3) . .
O5 C24 C29 122.5(3) . .
C25 C24 C29 117.9(3) . .
C28 C29 C24 119.5(3) . .
C28 C29 C30 118.1(3) . .
C24 C29 C30 122.2(3) . .
N4 C30 C29 127.1(3) . .
N4 C30 H30 116.5 . .
C29 C30 H30 116.5 . .
C32 C31 C36 118.3(3) . .
C32 C31 N4 119.7(3) . .
C36 C31 N4 121.9(3) . .
C35 C36 C31 120.1(3) . .
C35 C36 S2 119.5(3) . .
C31 C36 S2 120.4(2) . .
C34 C35 C36 120.7(4) . .
C34 C35 H35 119.6 . .
C36 C35 H35 119.6 . .
C35 C34 C33 119.9(4) . .
C35 C34 H34 120.0 . .
C33 C34 H34 120.0 . .
C32 C33 C34 119.7(4) . .
C32 C33 H33 120.1 . .
C34 C33 H33 120.1 . .
C33 C32 C31 121.1(4) . .
C33 C32 H32 119.5 . .
C31 C32 H32 119.5 . .
C27 C28 C29 120.9(4) . .
C27 C28 H28 119.6 . .
C29 C28 H28 119.6 . .
C28 C27 C26 119.6(4) . .
C28 C27 H27 120.2 . .
C26 C27 H27 120.2 . .
C25 C26 C27 120.9(4) . .
C25 C26 H26 119.6 . .
C27 C26 H26 119.6 . .
C26 C25 C24 121.1(4) . .
C26 C25 H25 119.4 . .
C24 C25 H25 119.4 . .
N3 C22 C23 123.2(3) . 1_545
N3 C22 H22 118.4 . .
C23 C22 H22 118.4 1_545 .
C22 C23 C19 120.3(3) 1_565 .
C22 C23 H23 119.9 1_565 .
C19 C23 H23 119.9 . .
C18 C17 C16 120.1(3) . .
C18 C17 H17 119.9 . .
C16 C17 H17 119.9 . .
N2 C18 C17 123.6(3) . .
N2 C18 H18 118.2 . .
C17 C18 H18 118.2 . .
O11 C39 N7 126.3(6) . .
O11 C39 H39 116.8 . .
N7 C39 H39 116.8 . .
C39 N7 H7A 120.0 . .
C39 N7 H7B 120.0 . .
H7A N7 H7B 120.0 . .
O10 C38 N6 128.8(7) . .
O10 C38 H38 115.6 . .
N6 C38 H38 115.6 . .

loop_
_geom_bond_atom_site_label_1
_geom_bond_atom_site_label_2
_geom_bond_distance
_geom_bond_site_symmetry_2
Cu1 O1 1.914(2) .
Cu1 O2 1.963(2) .
Cu1 N1 2.010(3) .
Cu1 N2 2.039(3) .
Cu1 O5 2.308(2) .
Cu2 O5 1.919(2) .
Cu2 O6 1.955(2) .
Cu2 N4 2.008(3) .
Cu2 N3 2.035(3) .
Cu2 O1 2.308(2) .
S1 O4 1.429(3) .
S1 O3 1.430(3) .
S1 O2 1.486(3) .
S1 C13 1.771(4) .
S2 O7 1.429(3) .
S2 O8 1.432(3) .
S2 O6 1.474(3) .
S2 C36 1.774(3) .
O12 H12A 0.8841 .
O12 H12B 0.8623 .
O5 C24 1.320(4) .
O1 C1 1.327(4) .
N6 C38 1.275(8) .
N6 H6A 0.8600 .
N6 H6B 0.8600 .
O10 C38 1.204(7) .
O9 C37 1.216(7) .
N2 C18 1.331(4) .
N2 C14 1.340(4) .
C16 C15 1.386(5) .
C16 C17 1.388(5) .
C16 C19 1.492(4) .
C19 C20 1.387(5) .
C19 C23 1.391(5) .
N3 C21 1.335(4) .
N3 C22 1.341(4) .
N4 C30 1.296(4) .
N4 C31 1.434(4) .
O11 C39 1.231(7) .
C37 N5 1.265(7) .
C37 H37 0.9300 .
N5 H5A 0.8600 .
N5 H5B 0.8600 .
C1 C2 1.402(5) .
C1 C6 1.416(5) .
C6 C5 1.414(5) .
C6 C7 1.426(5) .
C7 N1 1.291(4) .
C7 H7 0.9300 .
N1 C8 1.439(4) .
C8 C9 1.396(5) .
C8 C13 1.397(5) .
C13 C12 1.391(5) .
C12 C11 1.376(6) .
C12 H12 0.9300 .
C11 C10 1.373(6) .
C11 H11 0.9300 .
C10 C9 1.379(5) .
C10 H10 0.9300 .
C9 H9A 0.9300 .
C5 C4 1.360(5) .
C5 H5 0.9300 .
C4 C3 1.388(6) .
C4 H4 0.9300 .
C3 C2 1.381(5) .
C3 H3 0.9300 .
C2 H2 0.9300 .
C14 C15 1.378(5) .
C14 H14 0.9300 .
C15 H15 0.9300 .
C20 C21 1.383(5) 1_565
C20 H20 0.9300 .
C21 C20 1.383(5) 1_545
C21 H21 0.9300 .
C24 C25 1.397(5) .
C24 C29 1.421(5) .
C29 C28 1.412(5) .
C29 C30 1.431(5) .
C30 H30 0.9300 .
C31 C32 1.395(5) .
C31 C36 1.409(5) .
C36 C35 1.384(5) .
C35 C34 1.376(5) .
C35 H35 0.9300 .
C34 C33 1.393(6) .
C34 H34 0.9300 .
C33 C32 1.382(5) .
C33 H33 0.9300 .
C32 H32 0.9300 .
C28 C27 1.360(5) .
C28 H28 0.9300 .
C27 C26 1.394(6) .
C27 H27 0.9300 .
C26 C25 1.374(6) .
C26 H26 0.9300 .
C25 H25 0.9300 .
C22 C23 1.377(5) 1_545
C22 H22 0.9300 .
C23 C22 1.377(5) 1_565
C23 H23 0.9300 .
C17 C18 1.378(5) .
C17 H17 0.9300 .
C18 H18 0.9300 .
C39 N7 1.276(7) .
C39 H39 0.9300 .
N7 H7A 0.8600 .
N7 H7B 0.8600 .
C38 H38 0.9300 .

loop_
_geom_hbond_atom_site_label_D
_geom_hbond_atom_site_label_H
_geom_hbond_atom_site_label_A
_geom_hbond_distance_DH
_geom_hbond_distance_HA
_geom_hbond_distance_DA
_geom_hbond_angle_DHA
_geom_hbond_site_symmetry_A
N6 H6A O9 0.86 2.09 2.937(8) 169.6 1_565
N6 H6B O8 0.86 2.16 2.949(5) 152.8 2_655
N5 H5A O8 0.86 2.37 3.189(6) 158.7 4_566
N5 H5B O12 0.86 2.02 2.849(6) 160.6 .
C14 H14 O2 0.93 2.42 2.905(4) 112.5 .
C21 H21 O5 0.93 2.48 2.937(4) 110.7 .
C32 H32 O7 0.93 2.50 3.329(5) 149.3 2_655
C22 H22 O6 0.93 2.41 2.907(4) 113.0 .
C17 H17 O11 0.93 2.46 3.328(6) 155.6 4_575
N7 H7A O4 0.86 2.19 3.003(6) 158.5 .
N7 H7B O10 0.86 2.05 2.877(7) 162.3 .
O12 H12A O11 0.88 1.83 2.704(7) 171.6 .
O12 H12B O4 0.86 2.22 2.995(5) 149.2 3_566

loop_
_geom_torsion_atom_site_label_1
_geom_torsion_atom_site_label_2
_geom_torsion_atom_site_label_3
_geom_torsion_atom_site_label_4
_geom_torsion
_geom_torsion_site_symmetry_4
O4 S1 O2 Cu1 179.88(17) .
O3 S1 O2 Cu1 -50.1(2) .
C13 S1 O2 Cu1 65.5(2) .
O7 S2 O6 Cu2 57.6(2) .
O8 S2 O6 Cu2 -172.85(18) .
C36 S2 O6 Cu2 -58.3(2) .
C15 C16 C19 C20 -2.6(5) .
C17 C16 C19 C20 178.0(3) .
C15 C16 C19 C23 178.7(3) .
C17 C16 C19 C23 -0.7(5) .
Cu1 O1 C1 C2 154.1(2) .
Cu2 O1 C1 C2 -75.9(3) .
Cu1 O1 C1 C6 -26.6(4) .
Cu2 O1 C1 C6 103.4(3) .
O1 C1 C6 C5 178.9(3) .
C2 C1 C6 C5 -1.8(5) .
O1 C1 C6 C7 -5.4(5) .
C2 C1 C6 C7 174.0(3) .
C5 C6 C7 N1 -171.3(3) .
C1 C6 C7 N1 12.9(5) .
C6 C7 N1 C8 -169.9(3) .
C6 C7 N1 Cu1 11.2(5) .
C7 N1 C8 C9 42.7(5) .
Cu1 N1 C8 C9 -138.4(3) .
C7 N1 C8 C13 -139.0(3) .
Cu1 N1 C8 C13 39.9(4) .
C9 C8 C13 C12 -1.2(5) .
N1 C8 C13 C12 -179.6(3) .
C9 C8 C13 S1 179.6(3) .
N1 C8 C13 S1 1.3(5) .
O4 S1 C13 C12 10.6(4) .
O3 S1 C13 C12 -114.7(3) .
O2 S1 C13 C12 127.0(3) .
O4 S1 C13 C8 -170.3(3) .
O3 S1 C13 C8 64.4(3) .
O2 S1 C13 C8 -53.8(3) .
C8 C13 C12 C11 1.5(6) .
S1 C13 C12 C11 -179.3(3) .
C13 C12 C11 C10 -1.0(7) .
C12 C11 C10 C9 0.2(7) .
C11 C10 C9 C8 0.0(6) .
C13 C8 C9 C10 0.5(6) .
N1 C8 C9 C10 178.8(3) .
C1 C6 C5 C4 0.4(6) .
C7 C6 C5 C4 -175.5(4) .
C6 C5 C4 C3 1.6(6) .
C5 C4 C3 C2 -2.2(6) .
C4 C3 C2 C1 0.7(6) .
O1 C1 C2 C3 -179.4(3) .
C6 C1 C2 C3 1.3(5) .
C18 N2 C14 C15 -1.1(6) .
Cu1 N2 C14 C15 178.5(3) .
N2 C14 C15 C16 0.9(6) .
C17 C16 C15 C14 0.3(5) .
C19 C16 C15 C14 -179.1(3) .
C23 C19 C20 C21 0.7(5) 1_565
C16 C19 C20 C21 -178.1(3) 1_565
C22 N3 C21 C20 -0.1(5) 1_545
Cu2 N3 C21 C20 -179.8(3) 1_545
Cu2 O5 C24 C25 -154.2(3) .
Cu1 O5 C24 C25 75.2(4) .
Cu2 O5 C24 C29 26.6(4) .
Cu1 O5 C24 C29 -104.0(3) .
O5 C24 C29 C28 -179.7(3) .
C25 C24 C29 C28 1.1(5) .
O5 C24 C29 C30 5.8(5) .
C25 C24 C29 C30 -173.4(3) .
C31 N4 C30 C29 169.2(3) .
Cu2 N4 C30 C29 -12.2(5) .
C28 C29 C30 N4 172.7(3) .
C24 C29 C30 N4 -12.8(6) .
C30 N4 C31 C32 -41.5(5) .
Cu2 N4 C31 C32 140.0(3) .
C30 N4 C31 C36 141.1(3) .
Cu2 N4 C31 C36 -37.4(4) .
C32 C31 C36 C35 3.6(5) .
N4 C31 C36 C35 -179.0(3) .
C32 C31 C36 S2 -179.2(3) .
N4 C31 C36 S2 -1.8(5) .
O7 S2 C36 C35 106.2(3) .
O8 S2 C36 C35 -18.2(3) .
O6 S2 C36 C35 -134.7(3) .
O7 S2 C36 C31 -71.1(3) .
O8 S2 C36 C31 164.6(3) .
O6 S2 C36 C31 48.1(3) .
C31 C36 C35 C34 -1.4(6) .
S2 C36 C35 C34 -178.6(3) .
C36 C35 C34 C33 -1.9(6) .
C35 C34 C33 C32 2.9(6) .
C34 C33 C32 C31 -0.7(6) .
C36 C31 C32 C33 -2.6(6) .
N4 C31 C32 C33 180.0(3) .
C24 C29 C28 C27 0.2(6) .
C30 C29 C28 C27 174.9(4) .
C29 C28 C27 C26 -1.2(6) .
C28 C27 C26 C25 0.8(7) .
C27 C26 C25 C24 0.5(6) .
O5 C24 C25 C26 179.3(3) .
C29 C24 C25 C26 -1.5(5) .
C21 N3 C22 C23 0.9(5) 1_545
Cu2 N3 C22 C23 -179.4(3) 1_545
C20 C19 C23 C22 0.1(5) 1_565
C16 C19 C23 C22 178.9(3) 1_565
C15 C16 C17 C18 -1.1(5) .
C19 C16 C17 C18 178.3(3) .
C14 N2 C18 C17 0.2(5) .
Cu1 N2 C18 C17 -179.4(3) .
C16 C17 C18 N2 0.9(6) .
